data_7046591
loop_
_publ_author_name
'Hickson, James R.'
'Horsewill, Samuel J.'
'Bamforth, Christopher'
'McGuire, Jake'
'Wilson, Claire'
'Sproules, Stephen'
'Farnaby, Joy H.'

_publ_section_title
;
 The modular synthesis of rare earth-transition metal heterobimetallic
 complexes utilizing a redox-active ligand.
;
_journal_issue 31
_journal_name_full 'Dalton transactions (Cambridge, England : 2003)'
_journal_page_first 10692
_journal_page_last 10701
_journal_paper_doi 10.1039/c8dt01262h
_journal_volume 47
_journal_year 2018
_chemical_formula_moiety 'C37 H14 F18 N2 O8 V Y'
_chemical_formula_sum 'C37 H19 F18 N2 O8 V Y'
_chemical_formula_weight 1101.39
_space_group_crystal_system orthorhombic
_space_group_IT_number 33
_space_group_name_Hall 'P -2ac -2n'
_space_group_name_H-M_alt 'P n 21 a'
_symmetry_space_group_name_Hall 'P -2ac -2n'
_symmetry_space_group_name_H-M 'P n 21 a'
_atom_sites_solution_hydrogens geom
_atom_sites_solution_primary dual
_audit_creation_date 2018-03-26
_audit_creation_method
;
Olex2 1.2
(compiled 2017.08.10 svn.r3458 for OlexSys, GUI svn.r5381)
;
_audit_update_record
;
2018-03-26 deposited with the CCDC.
2018-06-04 downloaded from the CCDC.
;
_cell_angle_alpha 90
_cell_angle_beta 90
_cell_angle_gamma 90
_cell_formula_units_Z 4
_cell_length_a 14.0879(7)
_cell_length_b 14.8963(9)
_cell_length_c 19.6006(12)
_cell_measurement_reflns_used 6096
_cell_measurement_temperature 100
_cell_measurement_theta_max 24.334
_cell_measurement_theta_min 2.244
_cell_volume 4113.3(4)
_computing_cell_refinement 'SAINT V8.37A (Bruker-AXS, 2016)'
_computing_data_collection 'APEX3 Ver. 2016.9-0 (Bruker-AXS, 2016)'
_computing_data_reduction 'APEX3 Ver. 2016.9-0 (Bruker-AXS, 2016)'
_computing_molecular_graphics 'Olex2 (Dolomanov et al., 2009)'
_computing_publication_material 'Olex2 (Dolomanov et al., 2009)'
_computing_structure_refinement 'XL (Sheldrick, 2008)'
_computing_structure_solution 'XM (Sheldrick, 2008)'
_diffrn_ambient_temperature 100.0
_diffrn_detector 'charge integrating pixel array detector'
_diffrn_detector_area_resol_mean 7.4074
_diffrn_detector_type 'Bruker PHOTON II'
_diffrn_measured_fraction_theta_full 0.999
_diffrn_measured_fraction_theta_max 0.999
_diffrn_measurement_device 'four-circle diffractometer'
_diffrn_measurement_device_type 'Bruker D8 VENTURE'
_diffrn_measurement_method '\f and \w scans'
_diffrn_radiation_collimation 'focusing mirrors'
_diffrn_radiation_monochromator 'multilayer mirror optics'
_diffrn_radiation_type MoK\a
_diffrn_radiation_wavelength 0.71073
_diffrn_reflns_av_R_equivalents 0.0481
_diffrn_reflns_av_unetI/netI 0.0475
_diffrn_reflns_Laue_measured_fraction_full 0.999
_diffrn_reflns_Laue_measured_fraction_max 0.999
_diffrn_reflns_limit_h_max 16
_diffrn_reflns_limit_h_min -16
_diffrn_reflns_limit_k_max 15
_diffrn_reflns_limit_k_min -17
_diffrn_reflns_limit_l_max 23
_diffrn_reflns_limit_l_min -21
_diffrn_reflns_number 28166
_diffrn_reflns_point_group_measured_fraction_full 0.999
_diffrn_reflns_point_group_measured_fraction_max 0.999
_diffrn_reflns_theta_full 25.242
_diffrn_reflns_theta_max 25.350
_diffrn_reflns_theta_min 2.488
_diffrn_source 'microfocus sealed tube'
_diffrn_source_type 'INCOATEC I\ms 3.0'
_diffrn_standards_number 0
_exptl_absorpt_coefficient_mu 1.766
_exptl_absorpt_correction_T_max 0.7456
_exptl_absorpt_correction_T_min 0.6517
_exptl_absorpt_correction_type multi-scan
_exptl_absorpt_process_details
'SADABS-2016/2 (Bruker,2016/2) was used for absorption correction. wR2(int) was 0.0600 before and 0.0479 after correction. The Ratio of minimum to maximum transmission is 0.8741. The \l/2 correction factor is Not present.'
_exptl_crystal_colour green
_exptl_crystal_density_diffrn 1.779
_exptl_crystal_description shard
_exptl_crystal_F_000 2172
_exptl_crystal_size_max 0.19
_exptl_crystal_size_mid 0.08
_exptl_crystal_size_min 0.01
_refine_diff_density_max 0.688
_refine_diff_density_min -0.478
_refine_diff_density_rms 0.099
_refine_ls_abs_structure_details
;
 Flack x determined using 1728 quotients [(I+)-(I-)]/[(I+)+(I-)]
 (Parsons, Flack and Wagner, Acta Cryst. B69 (2013) 249-259).
;
_refine_ls_abs_structure_Flack -0.010(7)
_refine_ls_extinction_method none
_refine_ls_goodness_of_fit_ref 1.024
_refine_ls_hydrogen_treatment constr
_refine_ls_matrix_type full
_refine_ls_number_parameters 594
_refine_ls_number_reflns 6898
_refine_ls_number_restraints 995
_refine_ls_restrained_S_all 1.042
_refine_ls_R_factor_all 0.1030
_refine_ls_R_factor_gt 0.0687
_refine_ls_shift/su_max 0.001
_refine_ls_shift/su_mean 0.000
_refine_ls_structure_factor_coef Fsqd
_refine_ls_weighting_details 'w=1/[\s^2^(Fo^2^)+(0.1260P)^2^+8.1630P] where P=(Fo^2^+2Fc^2^)/3'
_refine_ls_weighting_scheme calc
_refine_ls_wR_factor_gt 0.1852
_refine_ls_wR_factor_ref 0.2180
_reflns_Friedel_coverage 0.920
_reflns_Friedel_fraction_full 0.999
_reflns_Friedel_fraction_max 0.999
_reflns_number_gt 4805
_reflns_number_total 6898
_reflns_threshold_expression 'I > 2\s(I)'
_cod_data_source_file c8dt01262h2.cif
_cod_data_source_block 3
_cod_depositor_comments 'Adding full bibliography for 7046585--7046591.cif.'
_cod_database_code 7046591
_shelx_shelxl_version_number 2016/6
_shelx_space_group_comment
;
The symmetry employed for this shelxl refinement is uniquely defined
by the following loop, which should always be used as a source of
symmetry information in preference to the above space-group names.
They are only intended as comments.
;
_shelx_estimated_absorpt_t_max 0.983
_shelx_estimated_absorpt_t_min 0.730
_olex2_refinement_description
;
1. Twinned data refinement
 Scales: 0.48(3)
 0.52(3)
2. Fixed Uiso
 At 1.2 times of:
  All C(H) groups
3. Restrained distances
 F2-C13 = F1-C13 = F3-C13 = F4-C17 = F5-C17 = F6-C17 = F9-C18A = F8-C18A = F8A-
 C18A = F7-C18A = F7A-C18A = F9A-C18A = F10A-C22A = F13-C22A = F13-C23 = F14-
 C23 = F11A-C22A = F15-C23 = F17A-C22 = F11-C22 = F18A-C22 = F12-C22 = F16A-C22
 = F10-C22 = F13A-C23A = F14A-C23A = F15A-C23A = F17-C27 = F16-C27 = F18-C27
 1.33 with sigma of 0.02
 C37-C38 = C34-C38 = C34-C39 = C39-C40 = C37-C40 = C37-C36 = C33-C37 = C34-C33
 = C34-C35 = C36-C35
 1.42 with sigma of 0.01
 C31-C30 \\sim C29-C30 \\sim C29-C28 \\sim C32-C28 \\sim C31-C32
 with sigma of 0.02
 F1-F2 \\sim F1-F3 \\sim F2-F3 \\sim F4-F5 \\sim F4-F6 \\sim F5-F6 \\sim F7-F8
\\sim F7-F9 \\sim F8-F9 \\sim F10-
 F11 \\sim F10-F12 \\sim F11-F12 \\sim F13-F14 \\sim F13-F15 \\sim F14-F15
\\sim F16-F17 \\sim F16-F18 ~
 F17-F18 \\sim F7A-F8A \\sim F7A-F9A \\sim F8A-F9A \\sim F16A-F17A \\sim
F16A-F18A \\sim F17A-F18A ~
 F13-F10A \\sim F13-F11A \\sim F10A-F11A \\sim F13A-F14A \\sim F13A-F15A \\sim
F14A-F15A
 with sigma of 0.02
4. Restrained planarity
 O8, C24A, C25A, C26A, O6, C22
 with sigma of 0.1
 C33, C34, C35, C36, C37
 with sigma of 0.1
5. Rigid body (RIGU) restrains
 All non-hydrogen atoms
 with sigma for 1-2 distances of 0.004 and sigma for 1-3 distances of 0.004
6. Others
 Sof(C38)=Sof(C39)=Sof(C40)=Sof(C19A)=Sof(C20A)=Sof(H20A)=Sof(C21A)=Sof(C22A)=
 Sof(C23A)=Sof(C24A)=Sof(C25A)=Sof(H25A)=Sof(C26A)=Sof(F7A)=Sof(F8A)=Sof(F9A)=
 Sof(F10A)=Sof(F11A)=Sof(F13A)=Sof(F14A)=Sof(F15A)=Sof(F16A)=Sof(F17A)=
 Sof(F18A)=1-FVAR(1)
 Sof(F10)=Sof(F11)=Sof(F12)=Sof(F14)=Sof(F15)=Sof(F16)=Sof(F17)=Sof(F18)=
 Sof(C19)=Sof(C20)=Sof(H20)=Sof(C21)=Sof(C23)=Sof(C24)=Sof(C25)=Sof(H25)=
 Sof(C26)=Sof(C27)=Sof(C33)=Sof(C35)=Sof(C36)=Sof(F7)=Sof(F8)=Sof(F9)=FVAR(1)
7.a Aromatic/amide H refined with riding coordinates:
 C1(H1), C2(H2), C3(H3), C8(H8), C9(H9), C10(H10), C15(H15), C20(H20),
 C25(H25), C28(H28), C29(H29), C30(H30), C31(H31), C32(H32), C20A(H20A),
 C25A(H25A)
;
_olex2_submission_special_instructions 'No special instructions were received'

loop_
_space_group_symop_operation_xyz
'x, y, z'
'-x, y+1/2, -z'
'x+1/2, y, -z+1/2'
'-x+1/2, y+1/2, z+1/2'

loop_
_atom_site_label
_atom_site_type_symbol
_atom_site_fract_x
_atom_site_fract_y
_atom_site_fract_z
_atom_site_U_iso_or_equiv
_atom_site_adp_type
_atom_site_occupancy
_atom_site_site_symmetry_order
_atom_site_calc_flag
_atom_site_refinement_flags_posn
_atom_site_refinement_flags_adp
_atom_site_refinement_flags_occupancy
_atom_site_disorder_assembly
_atom_site_disorder_group
Y1 Y 0.23721(6) 0.9499(3) 0.06501(4) 0.0478(3) Uani 1 1 d . U . . .
V1 V 0.07300(11) 0.9505(5) -0.34233(8) 0.0650(6) Uani 1 1 d . U . . .
F10 F 0.0225(15) 0.7231(15) 0.1996(10) 0.094(7) Uiso 0.580(12) 1 d D U P A 1
F11 F 0.1547(19) 0.661(2) 0.2077(15) 0.152(13) Uiso 0.580(12) 1 d D U P A 1
F12 F 0.081(2) 0.6530(19) 0.1160(11) 0.134(10) Uiso 0.580(12) 1 d D U P A 1
F13 F 0.0350(12) 1.1848(12) 0.2027(9) 0.148(7) Uiso 1 1 d D U . . .
F14 F 0.1626(12) 1.2454(16) 0.1694(13) 0.123(7) Uiso 0.580(12) 1 d D U P A 1
F15 F 0.0317(14) 1.2743(13) 0.1198(10) 0.110(6) Uiso 0.580(12) 1 d D U P A 1
F16 F -0.1493(13) 1.0347(11) 0.0049(9) 0.084(5) Uiso 0.580(12) 1 d D U P A 1
F17 F -0.1133(16) 0.9004(11) 0.0245(10) 0.090(6) Uiso 0.580(12) 1 d D U P A 1
F18 F -0.0604(12) 0.9665(12) -0.0640(7) 0.052(5) Uiso 0.580(12) 1 d D U P A 1
O1 O 0.1130(10) 1.0395(10) -0.2736(6) 0.066(3) Uani 1 1 d . U . . .
O2 O 0.1142(11) 0.8650(11) -0.2715(7) 0.072(4) Uani 1 1 d . U . . .
O3 O 0.3693(11) 1.0427(9) 0.0703(6) 0.050(3) Uani 1 1 d . U . . .
O4 O 0.3717(11) 0.8554(10) 0.0739(7) 0.057(3) Uani 1 1 d . U . . .
O5 O 0.2746(5) 0.9504(14) 0.1815(3) 0.066(2) Uani 1 1 d . U . . .
O6 O 0.1746(10) 0.8210(9) 0.1098(7) 0.067(4) Uani 1 1 d . U . . .
O7 O 0.1727(10) 1.0797(9) 0.1114(6) 0.060(3) Uani 1 1 d . U . . .
O8 O 0.0772(4) 0.9508(13) 0.0365(3) 0.0557(16) Uani 1 1 d . U . . .
N1 N 0.2269(11) 1.0387(11) -0.0414(9) 0.047(3) Uani 1 1 d . U . . .
N2 N 0.2302(10) 0.8569(11) -0.0400(8) 0.043(3) Uani 1 1 d . U . . .
C1 C 0.2321(16) 1.1324(15) -0.0417(15) 0.061(5) Uani 1 1 d . U . . .
H1 H 0.250622 1.162206 -0.000943 0.073 Uiso 1 1 calc R . . . .
C2 C 0.2115(18) 1.1834(15) -0.0983(12) 0.068(6) Uani 1 1 d . U . . .
H2 H 0.217086 1.246952 -0.096609 0.081 Uiso 1 1 calc R . . . .
C3 C 0.1828(16) 1.1419(15) -0.1574(11) 0.065(5) Uani 1 1 d . U . . .
H3 H 0.170029 1.176970 -0.196814 0.078 Uiso 1 1 calc R . . . .
C4 C 0.1719(14) 1.0462(13) -0.1604(9) 0.050(4) Uani 1 1 d . U . . .
C5 C 0.1441(14) 0.9958(14) -0.2143(9) 0.052(4) Uani 1 1 d . U . . .
C6 C 0.1421(14) 0.9023(15) -0.2184(9) 0.056(4) Uani 1 1 d . U . . .
C7 C 0.1761(14) 0.8554(13) -0.1557(9) 0.048(4) Uani 1 1 d . U . . .
C8 C 0.1813(18) 0.7619(14) -0.1562(9) 0.061(5) Uani 1 1 d . U . . .
H8 H 0.162257 0.728467 -0.195206 0.073 Uiso 1 1 calc R . . . .
C9 C 0.2141(17) 0.7201(16) -0.0999(11) 0.064(5) Uani 1 1 d . U . . .
H9 H 0.222663 0.656844 -0.099631 0.077 Uiso 1 1 calc R . . . .
C10 C 0.2355(13) 0.7707(14) -0.0418(12) 0.050(4) Uani 1 1 d . U . . .
H10 H 0.254939 0.739979 -0.001690 0.060 Uiso 1 1 calc R . . . .
C11 C 0.2016(12) 0.9007(12) -0.0998(9) 0.039(3) Uani 1 1 d . U . . .
C12 C 0.2001(13) 0.9967(12) -0.0960(9) 0.043(3) Uani 1 1 d . U . . .
C13 C 0.5016(14) 1.1259(14) 0.1164(10) 0.092(6) Uani 1 1 d D U . . .
C14 C 0.444(2) 1.038(2) 0.1025(15) 0.110(8) Uani 1 1 d . U . . .
C15 C 0.4901(9) 0.950(2) 0.1196(5) 0.078(3) Uani 1 1 d . U . . .
H15 H 0.549525 0.949817 0.142589 0.094 Uiso 1 1 calc R . . . .
C16 C 0.4481(12) 0.8692(14) 0.1028(7) 0.055(3) Uani 1 1 d . U . . .
C17 C 0.4982(14) 0.7869(15) 0.1166(11) 0.093(5) Uani 1 1 d D U . . .
C19 C 0.288(4) 0.915(3) 0.227(2) 0.149(17) Uani 0.580(12) 1 d . U P A 1
C20 C 0.215(3) 0.838(3) 0.232(2) 0.100(11) Uani 0.580(12) 1 d . U P A 1
H20 H 0.198775 0.815453 0.275740 0.120 Uiso 0.580(12) 1 calc R . P A 1
C21 C 0.163(3) 0.796(3) 0.165(2) 0.102(13) Uani 0.580(12) 1 d . U P A 1
C22 C 0.1016(17) 0.7042(16) 0.1651(11) 0.129(10) Uiso 1 1 d D U . . .
C23 C 0.0830(14) 1.2089(14) 0.1468(11) 0.048(5) Uiso 0.580(12) 1 d D U P A 1
C24 C 0.096(2) 1.118(2) 0.1045(15) 0.063(7) Uani 0.580(12) 1 d . U P A 1
C25 C 0.018(2) 1.100(3) 0.0709(19) 0.077(9) Uani 0.580(12) 1 d . U P A 1
H25 H -0.032553 1.142375 0.069702 0.092 Uiso 0.580(12) 1 calc R . P A 1
C26 C 0.0085(19) 1.016(2) 0.0366(13) 0.057(6) Uani 0.580(12) 1 d . U P A 1
C27 C -0.0778(15) 0.9777(13) 0.0015(10) 0.052(7) Uiso 0.580(12) 1 d D U P A 1
C28 C -0.0713(14) 1.0234(16) -0.3335(11) 0.080(5) Uani 1 1 d D U . . .
H28 H -0.077842 1.084446 -0.320381 0.096 Uiso 1 1 calc R . . . .
C29 C -0.0620(15) 0.995(2) -0.4008(12) 0.083(5) Uani 1 1 d D U . . .
H29 H -0.055407 1.030334 -0.441066 0.100 Uiso 1 1 calc R . . . .
C30 C -0.0649(18) 0.901(2) -0.3933(13) 0.096(6) Uani 1 1 d D U . . .
H30 H -0.066199 0.861451 -0.431040 0.115 Uiso 1 1 calc R . . . .
C31 C -0.0659(15) 0.8724(19) -0.3258(13) 0.086(5) Uani 1 1 d D U . . .
H31 H -0.064163 0.812302 -0.309604 0.104 Uiso 1 1 calc R . . . .
C32 C -0.0699(7) 0.951(2) -0.2870(7) 0.088(4) Uani 1 1 d D U . . .
H32 H -0.071432 0.955589 -0.238656 0.105 Uiso 1 1 calc R . . . .
C33 C 0.1738(13) 1.0312(11) -0.4114(9) 0.044(5) Uiso 0.580(12) 1 d D U P A 1
C34 C 0.1227(10) 0.9710(8) -0.4534(7) 0.076(4) Uiso 1 1 d D U . . .
C35 C 0.1363(19) 0.8786(11) -0.4425(14) 0.077(8) Uiso 0.580(12) 1 d D U P A 1
C36 C 0.206(3) 0.8831(14) -0.3904(19) 0.114(12) Uiso 0.580(12) 1 d D U P A 1
C37 C 0.2312(9) 0.9725(8) -0.3722(7) 0.068(4) Uiso 1 1 d D U . . .
C38 C 0.1839(17) 0.9123(13) -0.4167(12) 0.048(7) Uiso 0.420(12) 1 d D U P A 2
C39 C 0.118(3) 1.0638(14) -0.438(2) 0.103(15) Uiso 0.420(12) 1 d D U P A 2
C40 C 0.196(3) 1.0578(16) -0.393(2) 0.066(9) Uiso 0.420(12) 1 d D U P A 2
F1 F 0.5182(15) 1.1705(13) 0.0643(7) 0.156(8) Uani 1 1 d D U . . .
F2 F 0.5803(12) 1.1082(13) 0.1487(11) 0.166(8) Uani 1 1 d D U . . .
F3 F 0.4505(15) 1.1742(13) 0.1604(7) 0.160(7) Uani 1 1 d D U . . .
F4 F 0.5774(10) 0.7904(14) 0.1529(8) 0.135(7) Uani 1 1 d D U . . .
F5 F 0.5224(17) 0.7477(16) 0.0608(8) 0.214(13) Uani 1 1 d D U . . .
F6 F 0.4465(10) 0.7282(12) 0.1498(13) 0.214(11) Uani 1 1 d D U . . .
F7 F 0.3945(14) 0.9789(17) 0.3017(14) 0.159(11) Uiso 0.580(12) 1 d D U P A 2
F8 F 0.3027(17) 0.8694(13) 0.3070(13) 0.126(8) Uiso 0.580(12) 1 d D U P A 2
F9 F 0.2539(17) 0.9962(17) 0.3389(17) 0.150(11) Uiso 0.580(12) 1 d D U P A 2
C18A C 0.3067(10) 0.9507(16) 0.2963(5) 0.100(5) Uani 1 1 d D U . . .
C19A C 0.2569(16) 0.9913(19) 0.2304(14) 0.026(5) Uiso 0.420(12) 1 d . U P A 2
C20A C 0.206(3) 1.079(3) 0.226(2) 0.060(11) Uiso 0.420(12) 1 d . U P A 2
H20A H 0.197768 1.114408 0.265711 0.072 Uiso 0.420(12) 1 calc R . P A 2
C21A C 0.176(3) 1.103(2) 0.1733(19) 0.042(8) Uiso 0.420(12) 1 d . U P A 2
C22A C 0.121(2) 1.194(2) 0.1793(15) 0.073(11) Uiso 0.420(12) 1 d D U P A 2
C23A C -0.076(2) 0.904(2) -0.0005(16) 0.070(13) Uiso 0.420(12) 1 d D U P A 2
C24A C 0.020(3) 0.893(3) 0.0385(18) 0.052(11) Uiso 0.420(12) 1 d . U P A 2
C25A C 0.011(4) 0.807(3) 0.069(2) 0.053(11) Uiso 0.420(12) 1 d . U P A 2
H25A H -0.045226 0.772534 0.063149 0.064 Uiso 0.420(12) 1 calc R . P A 2
C26A C 0.090(3) 0.774(3) 0.112(2) 0.050(10) Uiso 0.420(12) 1 d . U P A 2
F7A F 0.343(2) 1.0270(16) 0.3121(18) 0.124(12) Uiso 0.420(12) 1 d D U P A 1
F8A F 0.3740(15) 0.8889(15) 0.3108(13) 0.079(7) Uiso 0.420(12) 1 d D U P A 1
F9A F 0.2418(14) 0.931(2) 0.3472(13) 0.104(10) Uiso 0.420(12) 1 d D U P A 1
F10A F 0.1595(19) 1.253(2) 0.2207(13) 0.110(11) Uiso 0.420(12) 1 d D U P A 2
F11A F 0.1099(19) 1.2379(17) 0.1190(10) 0.081(7) Uiso 0.420(12) 1 d D U P A 2
F13A F -0.120(2) 0.9757(16) 0.0251(12) 0.098(9) Uiso 0.420(12) 1 d D U P A 2
F14A F -0.056(2) 0.9230(19) -0.0654(12) 0.067(8) Uiso 0.420(12) 1 d D U P A 2
F15A F -0.1404(19) 0.8400(14) -0.0036(15) 0.098(9) Uiso 0.420(12) 1 d D U P A 2
F16A F 0.0181(18) 0.668(3) 0.169(2) 0.195(19) Uiso 0.420(12) 1 d D U P A 2
F17A F 0.139(3) 0.698(3) 0.2249(14) 0.162(17) Uiso 0.420(12) 1 d D U P A 2
F18A F 0.152(2) 0.643(2) 0.1255(14) 0.116(10) Uiso 0.420(12) 1 d D U P A 2

loop_
_atom_site_aniso_label
_atom_site_aniso_U_11
_atom_site_aniso_U_22
_atom_site_aniso_U_33
_atom_site_aniso_U_23
_atom_site_aniso_U_13
_atom_site_aniso_U_12
Y1 0.0414(5) 0.0708(7) 0.0312(5) -0.0001(11) -0.0030(3) -0.0022(13)
V1 0.0335(8) 0.1285(17) 0.0329(8) 0.002(3) -0.0033(6) 0.002(3)
O1 0.065(8) 0.091(7) 0.040(7) 0.021(6) -0.010(6) -0.008(7)
O2 0.076(9) 0.097(7) 0.043(7) -0.015(6) -0.023(7) 0.003(8)
O3 0.049(6) 0.067(7) 0.036(6) -0.012(5) -0.005(5) -0.002(6)
O4 0.049(7) 0.078(7) 0.045(7) 0.004(6) -0.007(5) 0.007(6)
O5 0.068(4) 0.096(6) 0.034(3) -0.002(8) -0.002(3) 0.023(9)
O6 0.051(7) 0.089(8) 0.061(8) 0.026(7) 0.004(7) -0.007(7)
O7 0.050(6) 0.097(8) 0.032(6) -0.004(6) 0.001(6) 0.004(6)
O8 0.044(3) 0.081(5) 0.042(3) 0.015(8) -0.002(3) -0.007(7)
N1 0.044(8) 0.058(6) 0.038(6) -0.002(5) 0.009(6) -0.006(6)
N2 0.037(8) 0.057(6) 0.036(6) 0.007(5) -0.008(5) -0.004(6)
C1 0.059(14) 0.060(8) 0.064(12) 0.003(8) 0.000(10) -0.008(9)
C2 0.078(15) 0.052(10) 0.074(13) 0.006(7) -0.009(11) -0.003(10)
C3 0.049(11) 0.068(8) 0.076(12) 0.012(8) -0.018(10) -0.009(9)
C4 0.046(10) 0.069(7) 0.036(7) 0.006(6) 0.003(7) 0.001(8)
C5 0.043(10) 0.082(6) 0.032(7) 0.008(6) 0.001(7) -0.002(9)
C6 0.046(11) 0.086(6) 0.035(8) -0.005(6) -0.014(7) 0.005(9)
C7 0.038(9) 0.068(7) 0.039(7) -0.010(6) -0.012(7) 0.007(7)
C8 0.082(14) 0.062(8) 0.039(9) -0.011(6) -0.001(9) -0.008(9)
C9 0.071(13) 0.061(10) 0.061(11) 0.001(7) -0.007(10) 0.011(10)
C10 0.044(11) 0.060(7) 0.046(9) 0.019(7) -0.006(8) -0.003(7)
C11 0.032(9) 0.055(5) 0.031(7) 0.000(5) -0.003(6) 0.004(7)
C12 0.037(9) 0.056(5) 0.036(7) 0.002(5) 0.003(7) 0.004(7)
C13 0.098(13) 0.127(12) 0.052(10) -0.024(8) -0.016(8) -0.054(10)
C14 0.092(13) 0.103(9) 0.14(2) 0.010(12) -0.059(13) -0.025(10)
C15 0.066(7) 0.116(7) 0.053(6) -0.004(14) -0.012(5) -0.004(11)
C16 0.047(7) 0.095(7) 0.023(7) -0.003(6) 0.001(5) 0.002(6)
C17 0.076(11) 0.122(11) 0.080(13) 0.037(10) 0.001(9) 0.038(9)
C19 0.28(4) 0.10(2) 0.065(12) 0.018(11) -0.07(2) -0.05(2)
C20 0.13(3) 0.12(2) 0.050(14) 0.011(14) 0.001(14) 0.000(19)
C21 0.10(3) 0.15(3) 0.056(12) 0.032(13) -0.006(12) -0.03(2)
C24 0.043(9) 0.112(18) 0.034(12) -0.008(11) 0.020(8) 0.007(9)
C25 0.030(9) 0.117(17) 0.082(19) -0.017(14) 0.018(9) 0.001(11)
C26 0.028(9) 0.111(14) 0.032(11) 0.002(9) 0.010(8) 0.003(8)
C28 0.041(9) 0.094(9) 0.103(11) 0.016(10) 0.028(9) 0.002(8)
C29 0.035(9) 0.130(10) 0.085(9) 0.013(10) -0.001(8) -0.003(11)
C30 0.056(13) 0.131(10) 0.101(12) -0.010(11) -0.032(11) -0.022(13)
C31 0.034(9) 0.105(10) 0.120(14) 0.018(12) 0.008(10) 0.004(9)
C32 0.044(5) 0.134(10) 0.085(8) 0.020(12) 0.026(5) -0.002(13)
F1 0.22(2) 0.155(14) 0.098(10) 0.007(8) 0.002(10) -0.105(14)
F2 0.120(12) 0.155(17) 0.22(2) -0.035(12) -0.086(12) -0.040(10)
F3 0.227(18) 0.159(15) 0.093(9) -0.041(9) 0.024(10) 0.006(12)
F4 0.080(9) 0.20(2) 0.124(13) 0.013(11) -0.017(8) 0.029(10)
F5 0.27(3) 0.25(2) 0.123(13) -0.052(13) -0.070(12) 0.20(2)
F6 0.094(10) 0.154(15) 0.39(3) 0.169(18) -0.034(13) 0.005(9)
C18A 0.127(13) 0.140(15) 0.033(6) 0.026(14) -0.020(7) -0.03(2)

loop_
_atom_type_symbol
_atom_type_description
_atom_type_scat_dispersion_real
_atom_type_scat_dispersion_imag
_atom_type_scat_source
C C 0.0033 0.0016 'International Tables Vol C Tables 4.2.6.8 and 6.1.1.4'
H H 0.0000 0.0000 'International Tables Vol C Tables 4.2.6.8 and 6.1.1.4'
F F 0.0171 0.0103 'International Tables Vol C Tables 4.2.6.8 and 6.1.1.4'
N N 0.0061 0.0033 'International Tables Vol C Tables 4.2.6.8 and 6.1.1.4'
O O 0.0106 0.0060 'International Tables Vol C Tables 4.2.6.8 and 6.1.1.4'
V V 0.3005 0.5294 'International Tables Vol C Tables 4.2.6.8 and 6.1.1.4'
Y Y -2.7962 3.5667 'International Tables Vol C Tables 4.2.6.8 and 6.1.1.4'

loop_
_geom_angle_atom_site_label_1
_geom_angle_atom_site_label_2
_geom_angle_atom_site_label_3
_geom_angle
O3 Y1 O4 73.1(2)
O3 Y1 O5 77.0(5)
O3 Y1 O7 78.5(5)
O3 Y1 O8 141.8(6)
O3 Y1 N1 76.5(5)
O3 Y1 N2 113.7(5)
O4 Y1 N1 115.3(5)
O4 Y1 N2 76.2(5)
O5 Y1 O4 75.5(5)
O5 Y1 N1 146.4(7)
O5 Y1 N2 144.9(6)
O6 Y1 O3 142.4(5)
O6 Y1 O4 77.4(5)
O6 Y1 O5 73.5(6)
O6 Y1 O7 113.4(3)
O6 Y1 O8 73.9(5)
O6 Y1 N1 138.5(5)
O6 Y1 N2 80.5(5)
O7 Y1 O4 141.2(5)
O7 Y1 O5 72.8(5)
O7 Y1 O8 73.1(5)
O7 Y1 N1 82.1(5)
O7 Y1 N2 140.7(5)
O8 Y1 O4 143.0(6)
O8 Y1 O5 116.9(2)
O8 Y1 N1 74.8(5)
O8 Y1 N2 76.4(5)
N1 Y1 N2 66.2(3)
O1 V1 C28 83.3(8)
O1 V1 C29 112.2(9)
O1 V1 C30 138.6(10)
O1 V1 C31 119.1(8)
O1 V1 C32 85.6(8)
O1 V1 C33 82.8(6)
O1 V1 C34 118.0(5)
O1 V1 C36 109.7(7)
O1 V1 C37 78.7(5)
O1 V1 C38 114.9(6)
O2 V1 O1 82.5(3)
O2 V1 C28 120.7(7)
O2 V1 C29 140.9(9)
O2 V1 C30 110.5(9)
O2 V1 C31 79.9(8)
O2 V1 C32 86.0(7)
O2 V1 C33 124.8(6)
O2 V1 C34 131.4(6)
O2 V1 C36 76.6(10)
O2 V1 C37 89.2(6)
O2 V1 C38 95.2(7)
C28 V1 C29 34.9(5)
C28 V1 C36 160.4(10)
C28 V1 C37 142.6(7)
C29 V1 C36 125.8(10)
C29 V1 C37 128.3(7)
C30 V1 C28 55.9(10)
C30 V1 C29 35.4(4)
C30 V1 C34 83.6(7)
C30 V1 C36 111.5(10)
C30 V1 C37 138.0(8)
C31 V1 C28 58.6(5)
C31 V1 C29 61.2(9)
C31 V1 C30 35.2(5)
C31 V1 C33 150.7(7)
C31 V1 C34 117.3(7)
C31 V1 C36 121.6(9)
C31 V1 C37 157.2(8)
C32 V1 C28 35.7(4)
C32 V1 C29 60.7(7)
C32 V1 C30 57.7(9)
C32 V1 C31 35.6(5)
C32 V1 C33 145.0(8)
C32 V1 C34 135.5(5)
C32 V1 C36 154.7(10)
C32 V1 C37 164.0(7)
C33 V1 C28 109.9(7)
C33 V1 C29 93.7(7)
C33 V1 C30 115.5(7)
C33 V1 C34 35.8(4)
C33 V1 C36 59.4(8)
C33 V1 C37 35.7(4)
C34 V1 C28 105.9(6)
C34 V1 C29 75.2(7)
C34 V1 C36 55.3(9)
C34 V1 C37 56.9(5)
C36 V1 C37 35.7(4)
C38 V1 C28 142.3(7)
C38 V1 C29 109.1(7)
C38 V1 C30 103.2(9)
C38 V1 C31 124.3(9)
C38 V1 C32 159.4(8)
C38 V1 C34 36.6(4)
C38 V1 C37 36.3(4)
C5 O1 V1 110.1(12)
C6 O2 V1 113.2(14)
C14 O3 Y1 132.5(16)
C16 O4 Y1 129.3(13)
C19 O5 Y1 150(3)
C19A O5 Y1 139.2(17)
C21 O6 Y1 133(3)
C26A O6 Y1 140.3(19)
C24 O7 Y1 133.7(18)
C21A O7 Y1 126.0(17)
C26 O8 Y1 133.4(17)
C24A O8 Y1 131(2)
C1 N1 Y1 122.3(15)
C12 N1 Y1 117.1(13)
C12 N1 C1 120(2)
C10 N2 Y1 125.3(14)
C10 N2 C11 117.2(18)
C11 N2 Y1 116.5(12)
C2 C1 N1 123(2)
C3 C2 C1 120(2)
C2 C3 C4 121(2)
C3 C4 C12 114.9(16)
C5 C4 C3 127.8(18)
C5 C4 C12 117.2(17)
C4 C5 O1 118.7(18)
C4 C5 C6 127(2)
C6 C5 O1 114(2)
O2 C6 C5 120(2)
O2 C6 C7 126(2)
C5 C6 C7 114(2)
C8 C7 C6 118.6(17)
C11 C7 C6 121.6(18)
C11 C7 C8 119.8(17)
C9 C8 C7 118.2(18)
C8 C9 C10 119(2)
N2 C10 C9 123(2)
N2 C11 C12 115.1(18)
C7 C11 N2 121.9(17)
C7 C11 C12 123.0(19)
N1 C12 C4 122.0(17)
N1 C12 C11 121(2)
C11 C12 C4 116.5(19)
F1 C13 C14 113.8(18)
F1 C13 F2 110.4(17)
F1 C13 F3 110.1(17)
F2 C13 C14 110.9(19)
F2 C13 F3 104.7(14)
F3 C13 C14 106.5(19)
O3 C14 C13 119(2)
O3 C14 C15 122(2)
C15 C14 C13 117.8(19)
C16 C15 C14 121.4(10)
O4 C16 C15 129.0(19)
O4 C16 C17 111.8(18)
C15 C16 C17 119.1(18)
F4 C17 C16 119(2)
F5 C17 C16 110.9(17)
F5 C17 F4 104.6(16)
F5 C17 F6 105.5(19)
F6 C17 C16 112.9(16)
F6 C17 F4 103.2(15)
O5 C19 C20 107(4)
O5 C19 C18A 129(4)
C18A C19 C20 109(3)
C19 C20 C21 123(3)
O6 C21 C20 124(4)
O6 C21 C22 110(3)
C22 C21 C20 125(3)
F10 C22 C21 105(2)
F11 C22 F10 105.1(19)
F11 C22 C21 96(3)
F12 C22 F10 109(2)
F12 C22 F11 109(2)
F12 C22 C21 130(3)
F16A C22 C26A 104(3)
F16A C22 F18A 103(2)
F17A C22 C26A 138(3)
F17A C22 F16A 106(2)
F17A C22 F18A 104(2)
F18A C22 C26A 97(2)
F13 C23 C24 105.0(19)
F14 C23 F13 105.4(17)
F14 C23 F15 107.1(17)
F14 C23 C24 115(2)
F15 C23 F13 104.4(16)
F15 C23 C24 119(2)
O7 C24 C23 116(3)
O7 C24 C25 134(3)
C25 C24 C23 110(3)
C24 C25 C26 120(4)
O8 C26 C25 124(3)
O8 C26 C27 107(2)
C25 C26 C27 129(3)
F16 C27 F17 104.6(16)
F16 C27 C26 110(2)
F17 C27 C26 118(2)
F18 C27 F16 105.9(16)
F18 C27 F17 106.9(17)
F18 C27 C26 110.0(18)
C29 C28 V1 72.9(12)
C29 C28 C32 112.7(19)
C32 C28 V1 71.2(9)
C28 C29 V1 72.2(12)
C28 C29 C30 101(3)
C30 C29 V1 71.7(16)
C29 C30 V1 72.9(16)
C31 C30 V1 72.2(13)
C31 C30 C29 114(3)
C30 C31 V1 72.6(13)
C30 C31 C32 105(2)
C32 C31 V1 71.7(10)
C28 C32 V1 73.1(10)
C31 C32 V1 72.7(11)
C31 C32 C28 106.8(13)
C34 C33 V1 72.4(9)
C34 C33 C37 102.4(13)
C37 C33 V1 73.2(9)
C33 C34 V1 71.9(9)
C35 C34 V1 76.5(12)
C35 C34 C33 117.5(17)
C38 C34 V1 68.0(13)
C38 C34 C40 77.9(10)
C39 C34 V1 85(2)
C39 C34 C38 121.6(18)
C39 C34 C40 44.1(12)
C40 C34 V1 71.8(11)
C34 C35 V1 68.8(11)
C34 C35 C36 99(2)
C36 C35 V1 69.4(18)
C35 C36 V1 75.8(17)
C35 C36 C37 113(2)
C37 C36 V1 72.4(16)
C33 C37 V1 71.1(9)
C33 C37 C36 107.4(18)
C36 C37 V1 72.0(18)
C38 C37 V1 67.4(13)
C38 C37 C40 102.8(19)
C40 C37 V1 81.9(16)
C34 C38 V1 75.4(12)
C37 C38 V1 76.4(12)
C37 C38 C34 102.0(14)
C40 C39 C34 92(2)
C34 C40 V1 59.1(10)
C37 C40 V1 64.5(13)
C37 C40 C34 77.2(16)
C39 C40 V1 76(2)
C39 C40 C34 44.1(12)
C39 C40 C37 121(3)
F7 C18A C19A 111.1(19)
F8 C18A F7 110.3(17)
F8 C18A F9 112.1(18)
F8 C18A C19A 119(2)
F9 C18A F7 108.7(17)
F9 C18A C19A 94(2)
F7A C18A C19 128(3)
F7A C18A F8A 105.7(16)
F7A C18A F9A 106.0(17)
F8A C18A C19 94(3)
F8A C18A F9A 99.8(14)
F9A C18A C19 118(3)
O5 C19A C18A 112(2)
O5 C19A C20A 121(3)
C20A C19A C18A 126(3)
C21A C20A C19A 120(4)
O7 C21A C22A 107(3)
C20A C21A O7 141(4)
C20A C21A C22A 112(4)
F13 C22A C21A 113(3)
F13 C22A F10A 104(2)
F13 C22A F11A 104(2)
F10A C22A C21A 115(3)
F10A C22A F11A 105(2)
F11A C22A C21A 114(3)
F13A C23A C24A 107(3)
F14A C23A C24A 108(3)
F14A C23A F13A 106(2)
F15A C23A C24A 123(3)
F15A C23A F13A 106(2)
F15A C23A F14A 105(2)
O8 C24A C23A 120(3)
O8 C24A C25A 137(4)
C25A C24A C23A 103(3)
C24A C25A C26A 118(4)
O6 C26A C22 106(3)
O6 C26A C25A 117(3)
C22 C26A C25A 136(4)

loop_
_geom_bond_atom_site_label_1
_geom_bond_atom_site_label_2
_geom_bond_distance
Y1 O3 2.320(14)
Y1 O4 2.367(15)
Y1 O5 2.343(7)
Y1 O6 2.288(13)
Y1 O7 2.323(13)
Y1 O8 2.323(6)
Y1 N1 2.474(17)
Y1 N2 2.482(17)
V1 O1 1.972(16)
V1 O2 1.971(16)
V1 C28 2.31(2)
V1 C29 2.32(2)
V1 C30 2.30(2)
V1 C31 2.30(2)
V1 C32 2.287(10)
V1 C33 2.30(2)
V1 C34 2.308(14)
V1 C36 2.32(4)
V1 C37 2.328(13)
V1 C38 2.21(3)
F10 C22 1.33(2)
F11 C22 1.29(2)
F12 C22 1.26(2)
F13 C23 1.336(19)
F13 C22A 1.31(2)
F14 C23 1.32(2)
F15 C23 1.32(2)
F16 C27 1.32(2)
F17 C27 1.34(2)
F18 C27 1.317(19)
O1 C5 1.40(2)
O2 C6 1.24(2)
O3 C14 1.23(3)
O4 C16 1.23(2)
O5 C19 1.06(4)
O5 C19A 1.16(3)
O6 C21 1.16(4)
O6 C26A 1.39(4)
O7 C24 1.23(3)
O7 C21A 1.26(4)
O8 C26 1.37(3)
O8 C24A 1.18(4)
N1 C1 1.40(3)
N1 C12 1.30(2)
N2 C10 1.29(3)
N2 C11 1.40(2)
C1 C2 1.38(3)
C2 C3 1.37(3)
C3 C4 1.44(3)
C4 C5 1.35(3)
C4 C12 1.52(2)
C5 C6 1.396(15)
C6 C7 1.49(3)
C7 C8 1.39(3)
C7 C11 1.34(2)
C8 C9 1.35(3)
C9 C10 1.40(3)
C11 C12 1.431(13)
C13 C14 1.56(3)
C13 F1 1.240(19)
C13 F2 1.304(18)
C13 F3 1.334(19)
C14 C15 1.50(4)
C15 C16 1.38(3)
C16 C17 1.44(3)
C17 F4 1.325(19)
C17 F5 1.29(2)
C17 F6 1.311(19)
C19 C20 1.54(6)
C19 C18A 1.48(4)
C20 C21 1.62(6)
C21 C22 1.62(5)
C22 C26A 1.48(5)
C22 F16A 1.30(2)
C22 F17A 1.29(2)
C22 F18A 1.39(2)
C23 C24 1.59(4)
C24 C25 1.32(5)
C25 C26 1.42(5)
C26 C27 1.51(4)
C28 C29 1.388(17)
C28 C32 1.408(17)
C29 C30 1.407(15)
C30 C31 1.393(18)
C31 C32 1.403(17)
C33 C34 1.415(13)
C33 C37 1.418(13)
C34 C35 1.406(14)
C34 C38 1.423(13)
C34 C39 1.415(14)
C34 C40 2.03(4)
C35 C36 1.417(14)
C36 C37 1.424(14)
C37 C38 1.417(13)
C37 C40 1.426(14)
C39 C40 1.413(14)
F7 C18A 1.309(19)
F8 C18A 1.23(2)
F9 C18A 1.31(2)
C18A C19A 1.59(3)
C18A F7A 1.29(2)
C18A F8A 1.351(19)
C18A F9A 1.383(19)
C19A C20A 1.49(5)
C20A C21A 1.17(5)
C21A C22A 1.57(5)
C22A F10A 1.31(2)
C22A F11A 1.36(2)
C23A C24A 1.56(6)
C23A F13A 1.34(2)
C23A F14A 1.33(2)
C23A F15A 1.31(2)
C24A C25A 1.42(6)
C25A C26A 1.48(6)

loop_
_geom_torsion_atom_site_label_1
_geom_torsion_atom_site_label_2
_geom_torsion_atom_site_label_3
_geom_torsion_atom_site_label_4
_geom_torsion
Y1 O3 C14 C13 -157.3(14)
Y1 O3 C14 C15 33(4)
Y1 O4 C16 C15 -22(3)
Y1 O4 C16 C17 160.4(12)
Y1 O5 C19 C20 -43(9)
Y1 O5 C19 C18A -176.8(11)
Y1 O5 C19A C18A 178.0(14)
Y1 O5 C19A C20A -11(4)
Y1 O6 C21 C20 -17(7)
Y1 O6 C21 C22 172.1(14)
Y1 O6 C26A C22 -167.9(15)
Y1 O6 C26A C25A 6(5)
Y1 O7 C24 C23 -179.1(12)
Y1 O7 C24 C25 5(5)
Y1 O7 C21A C20A 0(7)
Y1 O7 C21A C22A -179.0(14)
Y1 O8 C26 C25 -15(3)
Y1 O8 C26 C27 170.9(10)
Y1 O8 C24A C23A -164.3(17)
Y1 O8 C24A C25A 16(3)
Y1 N1 C1 C2 -169.3(18)
Y1 N1 C12 C4 167.4(13)
Y1 N1 C12 C11 -17(3)
Y1 N2 C10 C9 167.9(16)
Y1 N2 C11 C7 -165.8(14)
Y1 N2 C11 C12 13(2)
V1 O1 C5 C4 -178.1(15)
V1 O1 C5 C6 2(3)
V1 O2 C6 C5 -2(3)
V1 O2 C6 C7 179.0(16)
V1 C28 C29 C30 66.4(19)
V1 C28 C32 C31 -65.4(10)
V1 C29 C30 C31 61(2)
V1 C30 C31 C32 65.0(14)
V1 C31 C32 C28 65.7(9)
V1 C33 C34 C35 -63.4(14)
V1 C33 C37 C36 63(2)
V1 C34 C35 C36 -63.6(18)
V1 C34 C38 C37 -72.3(15)
V1 C34 C39 C40 69(3)
V1 C35 C36 C37 -63(2)
V1 C36 C37 C33 -62.7(14)
V1 C37 C38 C34 71.5(15)
V1 C37 C40 C34 -61.7(8)
V1 C37 C40 C39 -54(4)
F13 C23 C24 O7 -97(3)
F13 C23 C24 C25 80(3)
F14 C23 C24 O7 18(3)
F14 C23 C24 C25 -165(3)
F15 C23 C24 O7 147(2)
F15 C23 C24 C25 -36(3)
O1 C5 C6 O2 0(4)
O1 C5 C6 C7 179.4(12)
O2 C6 C7 C8 3(3)
O2 C6 C7 C11 -177(2)
O3 C14 C15 C16 -3(3)
O4 C16 C17 F4 -174.0(17)
O4 C16 C17 F5 65(2)
O4 C16 C17 F6 -53(2)
O5 C19 C20 C21 25(7)
O5 C19 C18A F7A -28(8)
O5 C19 C18A F8A -141(6)
O5 C19 C18A F9A 116(6)
O5 C19A C20A C21A 6(6)
O6 C21 C22 F10 -119(3)
O6 C21 C22 F11 134(3)
O6 C21 C22 F12 12(5)
O7 C24 C25 C26 5(6)
O7 C21A C22A F13 100(3)
O7 C21A C22A F10A -141(3)
O7 C21A C22A F11A -19(3)
O8 C26 C27 F16 174.7(16)
O8 C26 C27 F17 54(2)
O8 C26 C27 F18 -69(2)
O8 C24A C25A C26A 0(3)
N1 C1 C2 C3 1(4)
N2 C11 C12 N1 2(3)
N2 C11 C12 C4 178.5(12)
C1 N1 C12 C4 -1(3)
C1 N1 C12 C11 175(2)
C1 C2 C3 C4 1(4)
C2 C3 C4 C5 180(2)
C2 C3 C4 C12 -4(3)
C3 C4 C5 O1 -7(3)
C3 C4 C5 C6 174(3)
C3 C4 C12 N1 4(3)
C3 C4 C12 C11 -172(2)
C4 C5 C6 O2 179.6(16)
C4 C5 C6 C7 -1(4)
C5 C4 C12 N1 -179.4(18)
C5 C4 C12 C11 5(3)
C5 C6 C7 C8 -177(2)
C5 C6 C7 C11 3(3)
C6 C7 C8 C9 179(2)
C6 C7 C11 N2 177.6(17)
C6 C7 C11 C12 -1(3)
C7 C8 C9 C10 4(3)
C7 C11 C12 N1 -178.7(14)
C7 C11 C12 C4 -3(3)
C8 C7 C11 N2 -3(3)
C8 C7 C11 C12 179(2)
C8 C9 C10 N2 -4(3)
C10 N2 C11 C7 3(2)
C10 N2 C11 C12 -178(2)
C11 N2 C10 C9 0(3)
C11 C7 C8 C9 -1(3)
C12 N1 C1 C2 -1(3)
C12 C4 C5 O1 176.8(16)
C12 C4 C5 C6 -3(4)
C13 C14 C15 C16 -174(2)
C14 C15 C16 O4 -1(2)
C14 C15 C16 C17 176(2)
C15 C16 C17 F4 9(2)
C15 C16 C17 F5 -112(2)
C15 C16 C17 F6 129.4(19)
C19 C20 C21 O6 -2(8)
C19 C20 C21 C22 167(4)
C20 C19 C18A F7A -161(3)
C20 C19 C18A F8A 86(4)
C20 C19 C18A F9A -17(5)
C20 C21 C22 F10 70(5)
C20 C21 C22 F11 -37(5)
C20 C21 C22 F12 -158(4)
C23 C24 C25 C26 -172(2)
C24 C25 C26 O8 1(4)
C24 C25 C26 C27 173(3)
C25 C26 C27 F16 1(3)
C25 C26 C27 F17 -119(3)
C25 C26 C27 F18 118(3)
C28 C29 C30 V1 -66.8(16)
C28 C29 C30 C31 -6(4)
C29 C28 C32 V1 61.4(16)
C29 C28 C32 C31 -4.0(17)
C29 C30 C31 V1 -61(2)
C29 C30 C31 C32 4(3)
C30 C31 C32 V1 -65.6(16)
C30 C31 C32 C28 0.1(17)
C32 C28 C29 V1 -60.4(15)
C32 C28 C29 C30 6(3)
C33 C34 C35 V1 60.9(12)
C33 C34 C35 C36 -3(2)
C34 C33 C37 V1 -67.1(11)
C34 C33 C37 C36 -4(2)
C34 C35 C36 V1 63.2(13)
C34 C35 C36 C37 0(3)
C34 C39 C40 V1 -60(2)
C34 C39 C40 C37 -11(4)
C35 C36 C37 V1 65(2)
C35 C36 C37 C33 3(4)
C37 C33 C34 V1 67.7(11)
C37 C33 C34 C35 4.2(18)
C38 C34 C39 C40 8(4)
C38 C37 C40 V1 64.5(15)
C38 C37 C40 C34 2.8(19)
C38 C37 C40 C39 11(4)
C39 C34 C38 V1 69(3)
C39 C34 C38 C37 -3(4)
C40 C34 C38 V1 75.1(12)
C40 C34 C38 C37 2.8(19)
C40 C37 C38 V1 -75.5(18)
C40 C37 C38 C34 -4(3)
F1 C13 C14 O3 -52(3)
F1 C13 C14 C15 118(2)
F2 C13 C14 O3 -178(3)
F2 C13 C14 C15 -7(3)
F3 C13 C14 O3 69(3)
F3 C13 C14 C15 -120(2)
F7 C18A C19A O5 83(3)
F7 C18A C19A C20A -87(3)
F8 C18A C19A O5 -47(3)
F8 C18A C19A C20A 143(3)
F9 C18A C19A O5 -165(2)
F9 C18A C19A C20A 24(3)
C18A C19 C20 C21 168(4)
C18A C19A C20A C21A 176(3)
C19A C20A C21A O7 -2(8)
C19A C20A C21A C22A 178(3)
C20A C21A C22A F13 -79(4)
C20A C21A C22A F10A 40(4)
C20A C21A C22A F11A 162(3)
C23A C24A C25A C26A 180(3)
C24A C25A C26A O6 -10(4)
C24A C25A C26A C22 161(4)
F13A C23A C24A O8 -60(3)
F13A C23A C24A C25A 119(2)
F14A C23A C24A O8 54(3)
F14A C23A C24A C25A -127(2)
F15A C23A C24A O8 176(2)
F15A C23A C24A C25A -4(3)
F16A C22 C26A O6 174(3)
F16A C22 C26A C25A 2(5)
F17A C22 C26A O6 40(5)
F17A C22 C26A C25A -132(5)
F18A C22 C26A O6 -81(3)
F18A C22 C26A C25A 108(5)

loop_
_twin_individual_id
_twin_individual_mass_fraction_refined
1 0.48(3)
2 0.52(3)
